data_4340700
loop_
_publ_author_name
'Tang, Chunying'
'Wang, Fang'
'Lu, Jialin'
'Jia, Dingxian'
'Jiang, Wenqing'
'Zhang, Yong'

_publ_section_title
;
 Novel One-, Two-, and Three-Dimensional Selenidostannates Templated by
 Iron(II) Complex Cation.
;
_journal_issue 17
_journal_name_full 'Inorganic chemistry'
_journal_page_first 9267
_journal_page_last 9273
_journal_paper_doi 10.1021/ic501381v
_journal_volume 53
_journal_year 2014
_chemical_formula_moiety 'C70 H60 Fe2 N14 O2 Se14 Sn6'
_chemical_formula_sum 'C70 H60 Fe2 N14 O2 Se14 Sn6'
_chemical_formula_weight 3058.60
_chemical_name_systematic
; 
 ? 
;
_space_group_IT_number 14
_symmetry_cell_setting monoclinic
_symmetry_Int_Tables_number 14
_symmetry_space_group_name_Hall '-P 2ybc'
_symmetry_space_group_name_H-M 'P 1 21/c 1'
_atom_sites_solution_hydrogens geom
_atom_sites_solution_primary direct
_atom_sites_solution_secondary difmap
_audit_creation_method SHELXL-97
_cell_angle_alpha 90.00
_cell_angle_beta 103.88(3)
_cell_angle_gamma 90.00
_cell_formula_units_Z 4
_cell_length_a 27.055(5)
_cell_length_b 13.391(3)
_cell_length_c 24.756(5)
_cell_measurement_reflns_used 31618
_cell_measurement_temperature 293(2)
_cell_measurement_theta_max 25.35
_cell_measurement_theta_min 3.0070
_cell_volume 8707(3)
_computing_cell_refinement CrystalClear
_computing_data_collection CrystalClear
_computing_data_reduction CrystalStructure
_computing_structure_refinement 'SHELXL-97 (Sheldrick, 1997)'
_computing_structure_solution 'SHELXS-97 (Sheldrick, 1990)'
_diffrn_ambient_temperature 293(2)
_diffrn_detector_area_resol_mean 14.63
_diffrn_measured_fraction_theta_full 0.992
_diffrn_measured_fraction_theta_max 0.992
_diffrn_measurement_device_type 'Rigaku Saturn'
_diffrn_measurement_method \w
_diffrn_radiation_monochromator graphite
_diffrn_radiation_source 'fine-focus sealed tube'
_diffrn_radiation_type MoK\a
_diffrn_radiation_wavelength 0.71073
_diffrn_reflns_av_R_equivalents 0.0672
_diffrn_reflns_av_sigmaI/netI 0.0901
_diffrn_reflns_limit_h_max 32
_diffrn_reflns_limit_h_min -32
_diffrn_reflns_limit_k_max 16
_diffrn_reflns_limit_k_min -13
_diffrn_reflns_limit_l_max 29
_diffrn_reflns_limit_l_min -20
_diffrn_reflns_number 35134
_diffrn_reflns_theta_full 25.35
_diffrn_reflns_theta_max 25.35
_diffrn_reflns_theta_min 3.04
_exptl_absorpt_coefficient_mu 7.918
_exptl_absorpt_correction_T_max 0.5048
_exptl_absorpt_correction_T_min 0.0875
_exptl_absorpt_correction_type multi-scan
_exptl_absorpt_process_details 'Jacobson, R. (1998) Private communication'
_exptl_crystal_colour black
_exptl_crystal_density_diffrn 2.333
_exptl_crystal_density_method 'not measured'
_exptl_crystal_description block
_exptl_crystal_F_000 5688
_exptl_crystal_size_max 0.60
_exptl_crystal_size_mid 0.20
_exptl_crystal_size_min 0.10
_refine_diff_density_max 1.216
_refine_diff_density_min -1.190
_refine_diff_density_rms 0.211
_refine_ls_extinction_method none
_refine_ls_goodness_of_fit_ref 1.124
_refine_ls_hydrogen_treatment constr
_refine_ls_matrix_type full
_refine_ls_number_parameters 963
_refine_ls_number_reflns 15799
_refine_ls_number_restraints 1
_refine_ls_restrained_S_all 1.124
_refine_ls_R_factor_all 0.0723
_refine_ls_R_factor_gt 0.0456
_refine_ls_shift/su_max 0.001
_refine_ls_shift/su_mean 0.000
_refine_ls_structure_factor_coef Fsqd
_refine_ls_weighting_details 'calc w=1/[\s^2^(Fo^2^)+(0.0287P)^2^+13.0897P] where P=(Fo^2^+2Fc^2^)/3'
_refine_ls_weighting_scheme calc
_refine_ls_wR_factor_gt 0.0807
_refine_ls_wR_factor_ref 0.0980
_reflns_number_gt 11306
_reflns_number_total 15799
_reflns_threshold_expression >2sigma(I)
_cod_data_source_file ic501381v_si_002.cif
_cod_data_source_block compound_2
_cod_depositor_comments 'Adding full bibliography for 4340699--4340700.cif.'
_cod_original_sg_symbol_H-M 'p 21/c'
_cod_database_code 4340700

loop_
_symmetry_equiv_pos_as_xyz
'x, y, z'
'-x, y+1/2, -z+1/2'
'-x, -y, -z'
'x, -y-1/2, z-1/2'

loop_
_atom_site_label
_atom_site_type_symbol
_atom_site_fract_x
_atom_site_fract_y
_atom_site_fract_z
_atom_site_U_iso_or_equiv
_atom_site_adp_type
_atom_site_occupancy
_atom_site_symmetry_multiplicity
_atom_site_calc_flag
_atom_site_refinement_flags
Sn1 Sn 0.00004(4) 0.99117(7) 0.42514(4) 0.0288(2) Uani 1 1 d .
Sn2 Sn -0.00286(4) 1.09712(7) 0.28387(4) 0.0285(2) Uani 1 1 d .
Sn3 Sn -0.00466(4) 0.81867(7) 0.30269(4) 0.0296(2) Uani 1 1 d .
Sn4 Sn 0.38875(4) 0.60210(8) 0.34126(4) 0.0441(3) Uani 1 1 d .
Sn5 Sn 0.46653(4) 0.75270(7) 0.27425(4) 0.0375(3) Uani 1 1 d .
Sn6 Sn 0.53895(4) 0.96724(8) 0.24871(5) 0.0387(3) Uani 1 1 d .
Se1 Se 0.06284(5) 0.96818(10) 0.35367(5) 0.0284(3) Uani 1 1 d .
Se2 Se -0.03276(6) 1.15112(11) 0.37025(6) 0.0383(4) Uani 1 1 d .
Se3 Se -0.04070(6) 0.82246(11) 0.38926(6) 0.0390(4) Uani 1 1 d .
Se4 Se 0.06976(6) 0.98423(12) 0.51317(6) 0.0372(4) Uani 1 1 d .
Se5 Se -0.05206(6) 0.94750(11) 0.23311(6) 0.0353(4) Uani 1 1 d .
Se6 Se 0.06852(6) 1.17351(11) 0.24784(6) 0.0344(4) Uani 1 1 d .
Se7 Se 0.06916(5) 0.72317(11) 0.28202(6) 0.0355(4) Uani 1 1 d .
Se8 Se 0.37890(6) 0.77491(12) 0.29410(7) 0.0437(4) Uani 1 1 d .
Se9 Se 0.48518(6) 0.60343(12) 0.35745(6) 0.0419(4) Uani 1 1 d .
Se10 Se 0.34051(9) 0.58337(19) 0.41070(9) 0.0903(8) Uani 1 1 d .
Se11 Se 0.37325(6) 0.45506(12) 0.27067(7) 0.0471(4) Uani 1 1 d .
Se12 Se 0.54894(6) 0.83340(12) 0.32839(7) 0.0461(4) Uani 1 1 d .
Se13 Se 0.45718(6) 0.89107(12) 0.19450(7) 0.0454(4) Uani 1 1 d .
Se14 Se 0.46662(6) 0.62407(11) 0.19734(6) 0.0375(4) Uani 1 1 d .
Fe1 Fe 0.17430(8) 0.04300(15) 0.07842(8) 0.0316(5) Uani 1 1 d .
Fe2 Fe 0.34038(7) 0.09504(16) 0.41830(8) 0.0330(5) Uani 1 1 d .
N1 N 0.1947(4) 0.1532(8) 0.1309(4) 0.031(3) Uani 1 1 d .
N2 N 0.2460(4) 0.0558(9) 0.0744(4) 0.035(3) Uani 1 1 d .
N3 N 0.1900(4) -0.0492(9) 0.1403(5) 0.036(3) Uani 1 1 d .
N4 N 0.1046(4) 0.0279(9) 0.0911(5) 0.039(3) Uani 1 1 d .
N5 N 0.1571(4) -0.0652(9) 0.0223(4) 0.033(3) Uani 1 1 d .
N6 N 0.1503(4) 0.1270(9) 0.0122(5) 0.040(3) Uani 1 1 d .
N7 N 0.2870(4) -0.0039(10) 0.3934(5) 0.043(3) Uani 1 1 d .
N8 N 0.2837(5) 0.1850(10) 0.3887(5) 0.045(3) Uani 1 1 d .
N9 N 0.3285(4) 0.0876(9) 0.4944(4) 0.035(3) Uani 1 1 d .
N10 N 0.3939(4) -0.0001(9) 0.4493(5) 0.039(3) Uani 1 1 d .
N11 N 0.3894(4) 0.2048(8) 0.4364(5) 0.036(3) Uani 1 1 d .
N12 N 0.3585(4) 0.1036(9) 0.3476(4) 0.038(3) Uani 1 1 d .
N13 N 0.2617(5) 0.6070(12) 0.2162(7) 0.064(4) Uani 1 1 d .
N14 N 0.3143(7) 0.6906(12) 0.1421(8) 0.074(6) Uani 1 1 d .
C1 C 0.1672(5) 0.2004(11) 0.1594(6) 0.038(4) Uani 1 1 d .
H1 H 0.1330 0.1829 0.1528 0.045 Uiso 1 1 calc R
C2 C 0.1848(6) 0.2758(12) 0.1991(6) 0.050(4) Uani 1 1 d .
H2 H 0.1632 0.3085 0.2174 0.060 Uiso 1 1 calc R
C3 C 0.2351(6) 0.2975(13) 0.2090(7) 0.057(5) Uani 1 1 d .
H3 H 0.2486 0.3467 0.2349 0.068 Uiso 1 1 calc R
C4 C 0.2666(6) 0.2488(11) 0.1819(6) 0.043(4) Uani 1 1 d .
H4 H 0.3012 0.2631 0.1901 0.051 Uiso 1 1 calc R
C5 C 0.2463(5) 0.1784(10) 0.1424(6) 0.035(4) Uani 1 1 d .
C6 C 0.2747(6) 0.1258(11) 0.1079(6) 0.038(4) Uani 1 1 d .
C7 C 0.3247(6) 0.1382(13) 0.1119(6) 0.050(4) Uani 1 1 d .
H7 H 0.3431 0.1853 0.1362 0.060 Uiso 1 1 calc R
C8 C 0.3493(7) 0.0781(15) 0.0783(8) 0.070(6) Uani 1 1 d .
H8 H 0.3842 0.0828 0.0814 0.085 Uiso 1 1 calc R
C9 C 0.3204(7) 0.0150(15) 0.0422(8) 0.069(6) Uani 1 1 d .
H9 H 0.3347 -0.0216 0.0179 0.082 Uiso 1 1 calc R
C10 C 0.2692(6) 0.0040(14) 0.0408(6) 0.057(5) Uani 1 1 d .
H10 H 0.2501 -0.0410 0.0156 0.068 Uiso 1 1 calc R
C11 C 0.2346(7) -0.0881(12) 0.1652(6) 0.054(5) Uani 1 1 d .
H11 H 0.2625 -0.0703 0.1516 0.064 Uiso 1 1 calc R
C12 C 0.2431(7) -0.1535(12) 0.2101(7) 0.060(5) Uani 1 1 d .
H12 H 0.2757 -0.1763 0.2267 0.071 Uiso 1 1 calc R
C13 C 0.2011(10) -0.1838(14) 0.2294(8) 0.081(7) Uani 1 1 d .
H13 H 0.2045 -0.2286 0.2587 0.097 Uiso 1 1 calc R
C14 C 0.1539(8) -0.1446(12) 0.2032(7) 0.059(5) Uani 1 1 d .
H14 H 0.1248 -0.1642 0.2142 0.071 Uiso 1 1 calc R
C15 C 0.1506(7) -0.0765(12) 0.1607(6) 0.046(4) Uani 1 1 d .
C16 C 0.1027(6) -0.0351(11) 0.1337(6) 0.043(4) Uani 1 1 d .
C17 C 0.0564(6) -0.0537(14) 0.1437(8) 0.066(6) Uani 1 1 d .
H17 H 0.0551 -0.0983 0.1722 0.079 Uiso 1 1 calc R
C18 C 0.0126(8) -0.0131(18) 0.1160(9) 0.087(7) Uani 1 1 d .
H18 H -0.0180 -0.0284 0.1250 0.104 Uiso 1 1 calc R
C19 C 0.0145(7) 0.0518(16) 0.0741(8) 0.072(6) Uani 1 1 d .
H19 H -0.0153 0.0820 0.0541 0.086 Uiso 1 1 calc R
C20 C 0.0617(7) 0.0736(12) 0.0609(7) 0.055(5) Uani 1 1 d .
H20 H 0.0633 0.1178 0.0325 0.066 Uiso 1 1 calc R
C21 C 0.1560(6) -0.1635(12) 0.0312(6) 0.049(4) Uani 1 1 d .
H21 H 0.1673 -0.1857 0.0676 0.059 Uiso 1 1 calc R
C22 C 0.1397(7) -0.2337(14) -0.0090(7) 0.066(6) Uani 1 1 d .
H22 H 0.1418 -0.3014 -0.0004 0.079 Uiso 1 1 calc R
C23 C 0.1207(7) -0.2023(14) -0.0611(8) 0.070(6) Uani 1 1 d .
H23 H 0.1077 -0.2481 -0.0891 0.084 Uiso 1 1 calc R
C24 C 0.1204(6) -0.1021(13) -0.0731(6) 0.056(5) Uani 1 1 d .
H24 H 0.1089 -0.0806 -0.1097 0.067 Uiso 1 1 calc R
C25 C 0.1370(6) -0.0328(11) -0.0310(6) 0.042(4) Uani 1 1 d .
C26 C 0.1339(5) 0.0763(12) -0.0358(6) 0.041(4) Uani 1 1 d .
C27 C 0.1137(5) 0.1289(13) -0.0850(6) 0.046(4) Uani 1 1 d .
H27 H 0.1036 0.0939 -0.1183 0.055 Uiso 1 1 calc R
C28 C 0.1085(7) 0.2308(15) -0.0854(8) 0.064(5) Uani 1 1 d .
H28 H 0.0942 0.2643 -0.1184 0.077 Uiso 1 1 calc R
C29 C 0.1246(7) 0.2819(12) -0.0370(7) 0.058(5) Uani 1 1 d .
H29 H 0.1210 0.3508 -0.0353 0.069 Uiso 1 1 calc R
C30 C 0.1472(6) 0.2252(11) 0.0105(6) 0.049(4) Uani 1 1 d .
H30 H 0.1610 0.2598 0.0432 0.059 Uiso 1 1 calc R
C31 C 0.2913(7) -0.1065(13) 0.3960(6) 0.053(5) Uani 1 1 d .
H31 H 0.3237 -0.1330 0.4091 0.063 Uiso 1 1 calc R
C32 C 0.2519(9) -0.1723(15) 0.3808(7) 0.078(7) Uani 1 1 d .
H32 H 0.2568 -0.2409 0.3848 0.094 Uiso 1 1 calc R
C33 C 0.2047(9) -0.132(2) 0.3592(9) 0.094(8) Uani 1 1 d .
H33 H 0.1768 -0.1735 0.3466 0.113 Uiso 1 1 calc R
C34 C 0.1986(6) -0.030(2) 0.3561(8) 0.073(8) Uani 1 1 d .
H34 H 0.1661 -0.0029 0.3440 0.100 Uiso 1 1 calc R
C35 C 0.2397(7) 0.0326(16) 0.3706(7) 0.059(5) Uani 1 1 d .
C36 C 0.2376(6) 0.1397(14) 0.3666(6) 0.045(4) Uani 1 1 d .
C37 C 0.1941(8) 0.193(2) 0.3412(8) 0.083(7) Uani 1 1 d .
H37 H 0.1636 0.1615 0.3249 0.100 Uiso 1 1 calc R
C38 C 0.1984(8) 0.296(2) 0.3413(8) 0.086(8) Uani 1 1 d .
H38 H 0.1698 0.3331 0.3251 0.104 Uiso 1 1 calc R
C39 C 0.2430(8) 0.3451(14) 0.3643(7) 0.062(5) Uani 1 1 d .
H39 H 0.2453 0.4144 0.3646 0.074 Uiso 1 1 calc R
C40 C 0.2848(6) 0.2834(13) 0.3873(7) 0.055(5) Uani 1 1 d .
H40 H 0.3157 0.3145 0.4027 0.066 Uiso 1 1 calc R
C41 C 0.2905(5) 0.1275(12) 0.5119(6) 0.044(4) Uani 1 1 d .
H41 H 0.2668 0.1652 0.4866 0.053 Uiso 1 1 calc R
C42 C 0.2837(6) 0.1172(13) 0.5644(6) 0.055(5) Uani 1 1 d .
H42 H 0.2561 0.1471 0.5743 0.066 Uiso 1 1 calc R
C43 C 0.3179(7) 0.0624(12) 0.6020(7) 0.055(5) Uani 1 1 d .
H43 H 0.3150 0.0542 0.6385 0.066 Uiso 1 1 calc R
C44 C 0.3574(6) 0.0194(11) 0.5834(6) 0.046(4) Uani 1 1 d .
H44 H 0.3817 -0.0177 0.6083 0.055 Uiso 1 1 calc R
C45 C 0.3619(6) 0.0295(12) 0.5293(6) 0.045(4) Uani 1 1 d .
C46 C 0.3996(6) -0.0191(11) 0.5046(6) 0.039(4) Uani 1 1 d .
C47 C 0.4375(7) -0.0831(13) 0.5342(7) 0.065(5) Uani 1 1 d .
H47 H 0.4420 -0.0929 0.5723 0.078 Uiso 1 1 calc R
C48 C 0.4683(7) -0.1320(14) 0.5044(9) 0.077(6) Uani 1 1 d .
H48 H 0.4922 -0.1789 0.5219 0.093 Uiso 1 1 calc R
C49 C 0.4629(7) -0.1104(15) 0.4505(8) 0.077(6) Uani 1 1 d .
H49 H 0.4839 -0.1403 0.4304 0.092 Uiso 1 1 calc R
C50 C 0.4266(5) -0.0443(11) 0.4255(7) 0.042(4) Uani 1 1 d .
H50 H 0.4247 -0.0290 0.3884 0.051 Uiso 1 1 calc R
C51 C 0.4064(6) 0.2536(12) 0.4854(7) 0.054(5) Uani 1 1 d .
H51 H 0.3942 0.2323 0.5155 0.065 Uiso 1 1 calc R
C52 C 0.4394(7) 0.3307(11) 0.4938(7) 0.057(5) Uani 1 1 d .
H52 H 0.4499 0.3601 0.5288 0.068 Uiso 1 1 calc R
C53 C 0.4573(6) 0.3647(13) 0.4499(7) 0.055(5) Uani 1 1 d .
H53 H 0.4778 0.4212 0.4536 0.066 Uiso 1 1 calc R
C54 C 0.4441(5) 0.3122(11) 0.3984(6) 0.044(4) Uani 1 1 d .
H54 H 0.4583 0.3292 0.3690 0.053 Uiso 1 1 calc R
C55 C 0.4097(5) 0.2360(12) 0.3936(6) 0.038(4) Uani 1 1 d .
C56 C 0.3920(5) 0.1770(11) 0.3424(5) 0.032(3) Uani 1 1 d .
C57 C 0.4092(5) 0.1880(11) 0.2955(6) 0.038(4) Uani 1 1 d .
H57 H 0.4313 0.2401 0.2930 0.046 Uiso 1 1 calc R
C58 C 0.3940(6) 0.1213(13) 0.2507(6) 0.048(4) Uani 1 1 d .
H58 H 0.4071 0.1261 0.2193 0.058 Uiso 1 1 calc R
C59 C 0.3592(5) 0.0486(13) 0.2550(6) 0.046(4) Uani 1 1 d .
H59 H 0.3469 0.0050 0.2256 0.055 Uiso 1 1 calc R
C60 C 0.3432(5) 0.0416(10) 0.3029(6) 0.034(4) Uani 1 1 d .
H60 H 0.3203 -0.0090 0.3054 0.041 Uiso 1 1 calc R
C61 C 0.2378(7) 0.5719(15) 0.2551(9) 0.077(7) Uani 1 1 d .
H61 H 0.2559 0.5678 0.2921 0.093 Uiso 1 1 calc R
C62 C 0.1881(9) 0.5426(16) 0.2413(9) 0.090(7) Uani 1 1 d .
H62 H 0.1710 0.5280 0.2687 0.108 Uiso 1 1 calc R
C63 C 0.1636(8) 0.5350(15) 0.1850(10) 0.088(7) Uani 1 1 d .
H63 H 0.1317 0.5052 0.1744 0.106 Uiso 1 1 calc R
C64 C 0.1857(7) 0.5702(14) 0.1471(8) 0.083(7) Uani 1 1 d D
H64 H 0.1679 0.5712 0.1100 0.099 Uiso 1 1 calc R
C65 C 0.2361(7) 0.6065(12) 0.1620(9) 0.065(6) Uani 1 1 d .
C66 C 0.2647(7) 0.6472(14) 0.1235(9) 0.065(5) Uani 1 1 d .
C67 C 0.2433(6) 0.6439(14) 0.0701(6) 0.054(5) Uani 1 1 d D
H67 H 0.2119 0.6126 0.0579 0.065 Uiso 1 1 calc R
C68 C 0.2649(9) 0.6832(18) 0.0345(8) 0.093(8) Uani 1 1 d .
H68 H 0.2480 0.6812 -0.0030 0.112 Uiso 1 1 calc R
C69 C 0.3128(9) 0.7291(17) 0.0494(10) 0.092(8) Uani 1 1 d .
H69 H 0.3273 0.7556 0.0222 0.110 Uiso 1 1 calc R
C70 C 0.3376(8) 0.7346(15) 0.1034(10) 0.081(7) Uani 1 1 d .
H70 H 0.3689 0.7664 0.1145 0.097 Uiso 1 1 calc R
O1 O 0.1876(10) 0.506(2) 0.9797(11) 0.157(12) Uiso 1 1 d .
O2 O 0.9765(12) 0.201(2) 0.9800(13) 0.120(16) Uiso 1 1 d .

loop_
_atom_site_aniso_label
_atom_site_aniso_U_11
_atom_site_aniso_U_22
_atom_site_aniso_U_33
_atom_site_aniso_U_23
_atom_site_aniso_U_13
_atom_site_aniso_U_12
Sn1 0.0437(6) 0.0242(5) 0.0187(5) -0.0010(4) 0.0078(4) -0.0024(4)
Sn2 0.0420(6) 0.0217(5) 0.0230(5) 0.0021(4) 0.0102(4) -0.0031(4)
Sn3 0.0457(6) 0.0224(5) 0.0217(5) -0.0015(4) 0.0098(4) 0.0024(5)
Sn4 0.0535(7) 0.0422(7) 0.0417(6) 0.0022(5) 0.0212(6) -0.0012(6)
Sn5 0.0397(6) 0.0315(6) 0.0425(6) -0.0085(5) 0.0121(5) -0.0048(5)
Sn6 0.0456(7) 0.0286(6) 0.0478(8) -0.0124(6) 0.0133(6) -0.0071(5)
Se1 0.0329(8) 0.0279(8) 0.0246(7) -0.0001(6) 0.0070(6) 0.0004(6)
Se2 0.0591(11) 0.0293(8) 0.0298(8) 0.0041(7) 0.0172(7) 0.0103(8)
Se3 0.0601(10) 0.0323(9) 0.0298(8) -0.0068(7) 0.0209(8) -0.0166(8)
Se4 0.0370(9) 0.0520(10) 0.0226(7) 0.0012(7) 0.0076(6) 0.0034(8)
Se5 0.0453(9) 0.0294(8) 0.0261(7) 0.0022(6) -0.0013(7) -0.0013(7)
Se6 0.0372(8) 0.0305(8) 0.0358(8) 0.0101(7) 0.0093(7) 0.0024(7)
Se7 0.0354(8) 0.0348(9) 0.0363(8) -0.0112(7) 0.0088(7) -0.0025(7)
Se8 0.0439(10) 0.0383(9) 0.0506(10) 0.0003(8) 0.0149(8) 0.0053(8)
Se9 0.0461(10) 0.0420(10) 0.0342(9) 0.0029(7) 0.0031(7) 0.0041(8)
Se10 0.1051(18) 0.115(2) 0.0700(15) 0.0120(14) 0.0583(14) -0.0012(16)
Se11 0.0411(10) 0.0426(10) 0.0588(11) -0.0059(9) 0.0143(8) -0.0049(8)
Se12 0.0481(10) 0.0357(9) 0.0511(10) -0.0033(8) 0.0055(8) -0.0065(8)
Se13 0.0523(10) 0.0369(9) 0.0457(10) 0.0006(8) 0.0093(8) -0.0036(8)
Se14 0.0538(10) 0.0288(8) 0.0304(8) -0.0009(7) 0.0113(7) -0.0019(7)
Fe1 0.0340(12) 0.0332(12) 0.0267(11) -0.0022(9) 0.0055(9) 0.0020(10)
Fe2 0.0305(11) 0.0402(13) 0.0279(11) 0.0008(10) 0.0064(9) 0.0011(10)
N1 0.053(8) 0.027(7) 0.020(6) -0.001(5) 0.025(6) 0.001(6)
N2 0.045(8) 0.034(7) 0.028(7) -0.012(6) 0.014(6) -0.001(6)
N3 0.038(7) 0.041(8) 0.029(7) 0.001(6) 0.011(6) 0.005(6)
N4 0.035(7) 0.054(9) 0.030(7) -0.006(6) 0.011(6) -0.005(7)
N5 0.033(7) 0.037(7) 0.029(6) -0.003(6) 0.006(5) -0.010(6)
N6 0.038(7) 0.036(8) 0.037(7) 0.003(6) -0.008(6) -0.002(6)
N7 0.029(7) 0.062(10) 0.033(7) -0.009(7) 0.000(6) -0.004(7)
N8 0.050(9) 0.046(9) 0.042(8) 0.006(7) 0.018(7) 0.000(7)
N9 0.042(7) 0.043(8) 0.023(6) -0.005(6) 0.016(6) -0.001(6)
N10 0.024(7) 0.064(9) 0.030(7) 0.004(7) 0.008(5) 0.008(6)
N11 0.027(6) 0.033(7) 0.045(8) -0.001(6) 0.005(6) 0.003(6)
N12 0.041(7) 0.051(8) 0.019(6) 0.002(6) 0.000(6) -0.002(7)
N13 0.037(9) 0.068(11) 0.083(12) -0.010(10) 0.006(9) 0.020(8)
N14 0.093(14) 0.058(12) 0.071(16) -0.013(11) 0.018(13) -0.014(10)
C1 0.032(8) 0.041(9) 0.038(9) 0.004(7) 0.004(7) 0.001(7)
C2 0.055(11) 0.048(11) 0.045(10) -0.019(8) 0.006(8) -0.006(9)
C3 0.052(11) 0.062(12) 0.051(11) -0.020(9) 0.002(9) -0.016(10)
C4 0.035(9) 0.049(10) 0.046(9) -0.012(8) 0.014(8) 0.001(8)
C5 0.035(8) 0.025(8) 0.040(9) -0.001(7) -0.003(7) -0.021(7)
C6 0.054(10) 0.028(8) 0.027(8) 0.014(7) 0.001(8) 0.001(8)
C7 0.041(10) 0.062(12) 0.044(10) 0.009(9) 0.007(8) -0.006(9)
C8 0.044(11) 0.088(16) 0.086(15) 0.023(13) 0.028(11) 0.016(11)
C9 0.047(12) 0.101(17) 0.064(13) -0.019(12) 0.025(10) 0.006(11)
C10 0.055(11) 0.081(14) 0.034(9) -0.012(9) 0.010(8) -0.016(10)
C11 0.065(12) 0.054(11) 0.034(9) -0.015(8) -0.003(9) 0.005(10)
C12 0.066(12) 0.040(11) 0.053(11) 0.003(9) -0.024(10) 0.020(10)
C13 0.14(2) 0.060(14) 0.053(13) 0.003(10) 0.044(14) -0.012(14)
C14 0.086(14) 0.048(11) 0.058(12) 0.015(9) 0.048(11) 0.011(10)
C15 0.079(13) 0.042(10) 0.022(8) 0.009(7) 0.024(8) 0.016(9)
C16 0.062(11) 0.025(8) 0.048(10) -0.002(7) 0.025(9) -0.009(8)
C17 0.032(10) 0.080(14) 0.085(14) -0.016(12) 0.014(10) -0.037(10)
C18 0.052(14) 0.12(2) 0.088(17) -0.036(15) 0.028(13) -0.037(14)
C19 0.035(10) 0.099(17) 0.076(15) -0.035(13) 0.004(10) -0.011(11)
C20 0.073(13) 0.050(11) 0.048(11) -0.004(9) 0.027(10) 0.007(10)
C21 0.060(11) 0.048(11) 0.039(9) 0.003(8) 0.011(8) -0.021(9)
C22 0.083(15) 0.053(12) 0.056(12) -0.028(10) 0.005(11) -0.012(11)
C23 0.081(15) 0.049(12) 0.075(14) -0.033(11) 0.009(12) 0.005(11)
C24 0.050(11) 0.068(13) 0.038(9) -0.014(9) -0.011(8) 0.025(10)
C25 0.060(11) 0.035(9) 0.038(9) -0.009(7) 0.024(8) 0.011(8)
C26 0.033(8) 0.064(11) 0.029(8) -0.005(8) 0.013(7) 0.005(8)
C27 0.027(8) 0.068(12) 0.033(9) -0.001(8) -0.011(7) 0.011(8)
C28 0.065(13) 0.077(15) 0.059(12) 0.015(11) 0.031(10) 0.033(11)
C29 0.091(15) 0.034(10) 0.052(11) 0.022(9) 0.024(10) 0.013(10)
C30 0.082(13) 0.031(9) 0.039(9) 0.010(7) 0.022(9) 0.018(9)
C31 0.070(12) 0.056(12) 0.039(9) -0.002(9) 0.025(9) -0.018(10)
C32 0.104(17) 0.068(14) 0.060(13) -0.002(11) 0.014(12) -0.065(14)
C33 0.073(17) 0.12(2) 0.091(18) -0.015(18) 0.032(14) -0.052(17)
C34 0.059(9) 0.076(2) 0.081(15) -0.026(17) 0.013(9) -0.018(13)
C35 0.050(12) 0.095(16) 0.040(10) -0.004(10) 0.027(9) -0.008(11)
C36 0.031(9) 0.081(13) 0.019(8) -0.001(8) 0.001(7) -0.007(9)
C37 0.052(13) 0.14(2) 0.052(13) -0.002(15) 0.010(10) 0.028(16)
C38 0.045(13) 0.16(3) 0.055(13) 0.027(16) 0.015(10) 0.057(16)
C39 0.086(15) 0.056(12) 0.058(12) 0.027(10) 0.044(11) 0.033(11)
C40 0.045(10) 0.055(12) 0.066(12) 0.021(10) 0.015(9) 0.034(9)
C41 0.035(9) 0.058(11) 0.046(10) 0.003(8) 0.020(8) 0.027(8)
C42 0.061(11) 0.074(13) 0.043(10) -0.013(9) 0.037(9) 0.016(10)
C43 0.079(13) 0.047(11) 0.043(10) 0.002(9) 0.024(10) -0.001(10)
C44 0.058(11) 0.033(9) 0.040(9) -0.003(7) 0.000(8) -0.011(8)
C45 0.043(10) 0.055(11) 0.027(8) 0.010(8) -0.008(7) -0.009(9)
C46 0.035(9) 0.040(10) 0.039(9) 0.003(7) 0.002(7) 0.003(8)
C47 0.078(14) 0.071(14) 0.044(11) -0.002(10) 0.010(10) 0.021(11)
C48 0.084(15) 0.072(15) 0.086(15) 0.027(12) 0.043(13) 0.040(12)
C49 0.067(13) 0.109(18) 0.063(13) 0.023(13) 0.033(11) 0.039(13)
C50 0.034(9) 0.037(9) 0.059(11) 0.019(8) 0.019(8) 0.006(7)
C51 0.050(11) 0.063(12) 0.049(10) -0.027(9) 0.013(9) -0.008(9)
C52 0.083(14) 0.032(10) 0.046(11) -0.022(8) -0.002(10) -0.012(9)
C53 0.038(10) 0.063(12) 0.053(11) -0.019(10) -0.009(9) -0.018(9)
C54 0.034(9) 0.052(11) 0.047(10) 0.023(8) 0.010(8) 0.017(8)
C55 0.029(8) 0.049(10) 0.037(9) 0.015(8) 0.010(7) 0.002(7)
C56 0.032(8) 0.042(9) 0.023(7) 0.009(7) 0.008(6) 0.015(7)
C57 0.028(8) 0.039(9) 0.046(9) 0.009(8) 0.007(7) 0.004(7)
C58 0.053(10) 0.070(13) 0.027(8) 0.013(8) 0.023(8) 0.010(9)
C59 0.034(9) 0.067(12) 0.030(9) 0.009(8) -0.004(7) 0.000(9)
C60 0.032(8) 0.030(8) 0.034(8) 0.012(7) -0.004(7) 0.006(7)
C61 0.049(12) 0.073(15) 0.096(17) 0.016(13) -0.013(12) 0.008(11)
C62 0.089(18) 0.089(17) 0.083(16) 0.006(14) 0.005(14) 0.017(15)
C63 0.057(14) 0.071(16) 0.13(2) 0.023(15) 0.008(14) -0.019(12)
C64 0.079(16) 0.063(14) 0.088(16) 0.025(12) -0.014(13) -0.001(12)
C65 0.042(11) 0.034(10) 0.106(17) -0.018(11) -0.006(12) -0.001(9)
C66 0.051(12) 0.049(12) 0.099(17) -0.012(12) 0.023(12) 0.013(10)
C67 0.044(10) 0.068(15) 0.041(9) -0.024(9) -0.010(8) -0.002(10)
C68 0.091(18) 0.12(2) 0.050(14) -0.008(14) -0.017(13) 0.029(17)
C69 0.093(19) 0.103(19) 0.077(16) 0.027(15) 0.014(14) 0.020(16)
C70 0.069(15) 0.077(16) 0.107(19) -0.001(14) 0.019(14) -0.028(12)

loop_
_atom_type_symbol
_atom_type_description
_atom_type_scat_dispersion_real
_atom_type_scat_dispersion_imag
_atom_type_scat_source
C C 0.0033 0.0016 'International Tables Vol C Tables 4.2.6.8 and 6.1.1.4'
H H 0.0000 0.0000 'International Tables Vol C Tables 4.2.6.8 and 6.1.1.4'
N N 0.0061 0.0033 'International Tables Vol C Tables 4.2.6.8 and 6.1.1.4'
O O 0.0106 0.0060 'International Tables Vol C Tables 4.2.6.8 and 6.1.1.4'
Fe Fe 0.3463 0.8444 'International Tables Vol C Tables 4.2.6.8 and 6.1.1.4'
Se Se -0.0929 2.2259 'International Tables Vol C Tables 4.2.6.8 and 6.1.1.4'
Sn Sn -0.6537 1.4246 'International Tables Vol C Tables 4.2.6.8 and 6.1.1.4'

loop_
_geom_angle_atom_site_label_1
_geom_angle_atom_site_label_2
_geom_angle_atom_site_label_3
_geom_angle
_geom_angle_site_symmetry_1
_geom_angle_site_symmetry_3
Se4 Sn1 Se3 115.83(6) . .
Se4 Sn1 Se2 125.35(6) . .
Se3 Sn1 Se2 118.83(6) . .
Se4 Sn1 Se4 89.74(6) . 3_576
Se3 Sn1 Se4 90.14(6) . 3_576
Se2 Sn1 Se4 89.87(6) . 3_576
Se4 Sn1 Se1 95.89(6) . .
Se3 Sn1 Se1 87.67(5) . .
Se2 Sn1 Se1 86.65(5) . .
Se4 Sn1 Se1 174.37(5) 3_576 .
Se6 Sn2 Se5 119.62(6) . .
Se6 Sn2 Se2 126.87(6) . .
Se5 Sn2 Se2 113.50(6) . .
Se6 Sn2 Se7 89.25(5) . 2
Se5 Sn2 Se7 90.04(6) . 2
Se2 Sn2 Se7 91.76(6) . 2
Se6 Sn2 Se1 92.42(5) . .
Se5 Sn2 Se1 89.93(5) . .
Se2 Sn2 Se1 86.50(5) . .
Se7 Sn2 Se1 178.09(6) 2 .
Se7 Sn3 Se5 119.92(6) . .
Se7 Sn3 Se3 131.18(6) . .
Se5 Sn3 Se3 108.71(6) . .
Se7 Sn3 Se6 89.47(5) . 2_545
Se5 Sn3 Se6 90.67(6) . 2_545
Se3 Sn3 Se6 94.15(6) . 2_545
Se7 Sn3 Se1 89.51(5) . .
Se5 Sn3 Se1 89.36(6) . .
Se3 Sn3 Se1 86.94(5) . .
Se6 Sn3 Se1 178.84(6) 2_545 .
Se10 Sn4 Se9 126.83(8) . .
Se10 Sn4 Se8 113.71(8) . .
Se9 Sn4 Se8 93.21(6) . .
Se10 Sn4 Se11 111.92(8) . .
Se9 Sn4 Se11 96.05(6) . .
Se8 Sn4 Se11 113.15(7) . .
Se12 Sn5 Se8 125.82(7) . .
Se12 Sn5 Se14 121.18(7) . .
Se8 Sn5 Se14 112.77(6) . .
Se12 Sn5 Se13 90.59(6) . .
Se8 Sn5 Se13 97.68(6) . .
Se14 Sn5 Se13 86.22(6) . .
Se12 Sn5 Se9 86.33(6) . .
Se8 Sn5 Se9 87.36(6) . .
Se14 Sn5 Se9 91.96(6) . .
Se13 Sn5 Se9 174.96(7) . .
Se14 Sn6 Se13 117.77(7) 2_655 .
Se14 Sn6 Se11 109.41(7) 2_655 2_655
Se13 Sn6 Se11 128.09(7) . 2_655
Se14 Sn6 Se12 100.33(6) 2_655 .
Se13 Sn6 Se12 92.46(6) . .
Se11 Sn6 Se12 99.52(7) 2_655 .
Sn1 Se1 Sn2 85.90(5) . .
Sn1 Se1 Sn3 86.17(5) . .
Sn2 Se1 Sn3 84.99(5) . .
Sn2 Se2 Sn1 93.88(6) . .
Sn3 Se3 Sn1 95.08(6) . .
Sn1 Se4 Sn1 90.26(6) . 3_576
Sn3 Se5 Sn2 94.56(6) . .
Sn2 Se6 Sn3 89.82(6) . 2
Sn3 Se7 Sn2 89.77(6) . 2_545
Sn5 Se8 Sn4 89.00(6) . .
Sn4 Se9 Sn5 83.85(6) . .
Sn6 Se11 Sn4 94.07(6) 2_645 .
Sn5 Se12 Sn6 88.57(6) . .
Sn6 Se13 Sn5 88.38(6) . .
Sn6 Se14 Sn5 98.95(6) 2_645 .
N3 Fe1 N1 89.0(5) . .
N3 Fe1 N6 172.7(5) . .
N1 Fe1 N6 96.1(5) . .
N3 Fe1 N2 93.7(5) . .
N1 Fe1 N2 81.0(5) . .
N6 Fe1 N2 92.4(5) . .
N3 Fe1 N5 93.3(5) . .
N1 Fe1 N5 176.0(5) . .
N6 Fe1 N5 81.9(5) . .
N2 Fe1 N5 95.6(5) . .
N3 Fe1 N4 81.2(5) . .
N1 Fe1 N4 95.7(5) . .
N6 Fe1 N4 93.1(5) . .
N2 Fe1 N4 173.9(5) . .
N5 Fe1 N4 87.9(5) . .
N12 Fe2 N10 94.0(5) . .
N12 Fe2 N7 94.9(5) . .
N10 Fe2 N7 96.0(5) . .
N12 Fe2 N8 88.3(5) . .
N10 Fe2 N8 176.4(5) . .
N7 Fe2 N8 81.0(5) . .
N12 Fe2 N11 81.8(5) . .
N10 Fe2 N11 90.1(5) . .
N7 Fe2 N11 173.2(5) . .
N8 Fe2 N11 92.9(5) . .
N12 Fe2 N9 174.7(5) . .
N10 Fe2 N9 82.4(5) . .
N7 Fe2 N9 89.4(5) . .
N8 Fe2 N9 95.5(5) . .
N11 Fe2 N9 94.3(5) . .
C1 N1 C5 116.4(12) . .
C1 N1 Fe1 128.1(10) . .
C5 N1 Fe1 115.3(9) . .
C10 N2 C6 116.6(13) . .
C10 N2 Fe1 126.5(10) . .
C6 N2 Fe1 116.8(10) . .
C11 N3 C15 116.0(14) . .
C11 N3 Fe1 128.5(12) . .
C15 N3 Fe1 115.5(10) . .
C16 N4 C20 121.1(14) . .
C16 N4 Fe1 113.4(10) . .
C20 N4 Fe1 125.5(11) . .
C21 N5 C25 116.7(13) . .
C21 N5 Fe1 128.0(10) . .
C25 N5 Fe1 114.5(10) . .
C30 N6 C26 118.0(13) . .
C30 N6 Fe1 127.1(10) . .
C26 N6 Fe1 114.9(10) . .
C35 N7 C31 116.0(15) . .
C35 N7 Fe2 116.1(12) . .
C31 N7 Fe2 128.0(11) . .
C40 N8 C36 117.0(15) . .
C40 N8 Fe2 127.3(12) . .
C36 N8 Fe2 115.7(11) . .
C41 N9 C45 118.8(13) . .
C41 N9 Fe2 127.2(11) . .
C45 N9 Fe2 113.8(10) . .
C50 N10 C46 116.1(13) . .
C50 N10 Fe2 129.5(10) . .
C46 N10 Fe2 114.3(10) . .
C51 N11 C55 115.5(13) . .
C51 N11 Fe2 129.3(11) . .
C55 N11 Fe2 115.3(10) . .
C56 N12 C60 116.2(12) . .
C56 N12 Fe2 116.6(9) . .
C60 N12 Fe2 127.2(10) . .
C65 N13 C61 118.8(17) . .
C70 N14 C66 119.6(19) . .
N1 C1 C2 125.7(14) . .
N1 C1 H1 117.2 . .
C2 C1 H1 117.2 . .
C3 C2 C1 115.8(15) . .
C3 C2 H2 122.1 . .
C1 C2 H2 122.1 . .
C2 C3 C4 121.6(15) . .
C2 C3 H3 119.2 . .
C4 C3 H3 119.2 . .
C5 C4 C3 119.2(14) . .
C5 C4 H4 120.4 . .
C3 C4 H4 120.4 . .
C4 C5 N1 121.2(14) . .
C4 C5 C6 124.9(13) . .
N1 C5 C6 113.8(12) . .
C7 C6 N2 123.0(16) . .
C7 C6 C5 124.0(14) . .
N2 C6 C5 112.7(13) . .
C6 C7 C8 119.3(16) . .
C6 C7 H7 120.4 . .
C8 C7 H7 120.4 . .
C9 C8 C7 117.6(17) . .
C9 C8 H8 121.2 . .
C7 C8 H8 121.2 . .
C8 C9 C10 120.4(18) . .
C8 C9 H9 119.8 . .
C10 C9 H9 119.8 . .
N2 C10 C9 122.8(16) . .
N2 C10 H10 118.6 . .
C9 C10 H10 118.6 . .
N3 C11 C12 125.3(17) . .
N3 C11 H11 117.3 . .
C12 C11 H11 117.3 . .
C11 C12 C13 117.6(17) . .
C11 C12 H12 121.2 . .
C13 C12 H12 121.2 . .
C14 C13 C12 117.7(17) . .
C14 C13 H13 121.1 . .
C12 C13 H13 121.1 . .
C15 C14 C13 119.4(17) . .
C15 C14 H14 120.3 . .
C13 C14 H14 120.3 . .
N3 C15 C14 123.9(16) . .
N3 C15 C16 115.8(13) . .
C14 C15 C16 120.2(16) . .
C17 C16 N4 117.7(16) . .
C17 C16 C15 128.3(16) . .
N4 C16 C15 114.0(14) . .
C18 C17 C16 125(2) . .
C18 C17 H17 117.4 . .
C16 C17 H17 117.4 . .
C17 C18 C19 117.4(19) . .
C17 C18 H18 121.3 . .
C19 C18 H18 121.3 . .
C18 C19 C20 120.3(19) . .
C18 C19 H19 119.9 . .
C20 C19 H19 119.9 . .
N4 C20 C19 118.4(16) . .
N4 C20 H20 120.8 . .
C19 C20 H20 120.8 . .
N5 C21 C22 125.2(16) . .
N5 C21 H21 117.4 . .
C22 C21 H21 117.4 . .
C23 C22 C21 117.9(18) . .
C23 C22 H22 121.0 . .
C21 C22 H22 121.0 . .
C22 C23 C24 119.8(17) . .
C22 C23 H23 120.1 . .
C24 C23 H23 120.1 . .
C23 C24 C25 120.5(16) . .
C23 C24 H24 119.8 . .
C25 C24 H24 119.8 . .
N5 C25 C24 119.6(14) . .
N5 C25 C26 113.3(13) . .
C24 C25 C26 127.1(15) . .
N6 C26 C27 119.4(15) . .
N6 C26 C25 115.4(13) . .
C27 C26 C25 125.1(14) . .
C28 C27 C26 121.6(16) . .
C28 C27 H27 119.2 . .
C26 C27 H27 119.2 . .
C29 C28 C27 119.0(16) . .
C29 C28 H28 120.5 . .
C27 C28 H28 120.5 . .
C28 C29 C30 116.6(16) . .
C28 C29 H29 121.7 . .
C30 C29 H29 121.7 . .
N6 C30 C29 125.1(15) . .
N6 C30 H30 117.4 . .
C29 C30 H30 117.4 . .
C32 C31 N7 125.4(18) . .
C32 C31 H31 117.3 . .
N7 C31 H31 117.3 . .
C31 C32 C33 116(2) . .
C31 C32 H32 121.8 . .
C33 C32 H32 121.8 . .
C34 C33 C32 120(2) . .
C34 C33 H33 120.0 . .
C32 C33 H33 120.0 . .
C35 C34 C33 121(2) . .
C35 C34 H34 119.6 . .
C33 C34 H34 119.6 . .
N7 C35 C34 121(2) . .
N7 C35 C36 113.9(16) . .
C34 C35 C36 125.0(19) . .
N8 C36 C37 122.6(19) . .
N8 C36 C35 113.2(15) . .
C37 C36 C35 124.1(18) . .
C38 C37 C36 117(2) . .
C38 C37 H37 121.7 . .
C36 C37 H37 121.7 . .
C37 C38 C39 123(2) . .
C37 C38 H38 118.3 . .
C39 C38 H38 118.3 . .
C38 C39 C40 115.1(18) . .
C38 C39 H39 122.4 . .
C40 C39 H39 122.4 . .
N8 C40 C39 125.2(18) . .
N8 C40 H40 117.4 . .
C39 C40 H40 117.4 . .
N9 C41 C42 124.4(15) . .
N9 C41 H41 117.8 . .
C42 C41 H41 117.8 . .
C41 C42 C43 118.8(15) . .
C41 C42 H42 120.6 . .
C43 C42 H42 120.6 . .
C42 C43 C44 116.7(15) . .
C42 C43 H43 121.6 . .
C44 C43 H43 121.6 . .
C45 C44 C43 122.5(16) . .
C45 C44 H44 118.8 . .
C43 C44 H44 118.8 . .
N9 C45 C44 118.7(16) . .
N9 C45 C46 114.7(13) . .
C44 C45 C46 126.6(15) . .
N10 C46 C47 122.1(15) . .
N10 C46 C45 114.6(13) . .
C47 C46 C45 123.3(15) . .
C48 C47 C46 117.6(16) . .
C48 C47 H47 121.2 . .
C46 C47 H47 121.2 . .
C49 C48 C47 119.3(18) . .
C49 C48 H48 120.4 . .
C47 C48 H48 120.4 . .
C48 C49 C50 119.2(18) . .
C48 C49 H49 120.4 . .
C50 C49 H49 120.4 . .
N10 C50 C49 125.5(16) . .
N10 C50 H50 117.2 . .
C49 C50 H50 117.2 . .
C52 C51 N11 125.3(16) . .
C52 C51 H51 117.3 . .
N11 C51 H51 117.3 . .
C51 C52 C53 118.6(15) . .
C51 C52 H52 120.7 . .
C53 C52 H52 120.7 . .
C52 C53 C54 119.1(15) . .
C52 C53 H53 120.5 . .
C54 C53 H53 120.5 . .
C55 C54 C53 117.7(15) . .
C55 C54 H54 121.1 . .
C53 C54 H54 121.1 . .
C54 C55 N11 123.5(14) . .
C54 C55 C56 123.3(14) . .
N11 C55 C56 113.1(13) . .
N12 C56 C57 122.0(13) . .
N12 C56 C55 113.1(12) . .
C57 C56 C55 124.7(14) . .
C56 C57 C58 120.6(14) . .
C56 C57 H57 119.7 . .
C58 C57 H57 119.7 . .
C59 C58 C57 117.7(14) . .
C59 C58 H58 121.2 . .
C57 C58 H58 121.2 . .
C60 C59 C58 118.9(15) . .
C60 C59 H59 120.5 . .
C58 C59 H59 120.5 . .
C59 C60 N12 124.5(14) . .
C59 C60 H60 117.8 . .
N12 C60 H60 117.8 . .
N13 C61 C62 121.8(19) . .
N13 C61 H61 119.1 . .
C62 C61 H61 119.1 . .
C61 C62 C63 118(2) . .
C61 C62 H62 120.8 . .
C63 C62 H62 120.8 . .
C64 C63 C62 120(2) . .
C64 C63 H63 120.1 . .
C62 C63 H63 120.1 . .
C63 C64 C65 121(2) . .
C63 C64 H64 119.5 . .
C65 C64 H64 119.5 . .
N13 C65 C64 119(2) . .
N13 C65 C66 114.7(17) . .
C64 C65 C66 125.8(19) . .
C67 C66 N14 119(2) . .
C67 C66 C65 117.9(19) . .
N14 C66 C65 122.7(19) . .
C68 C67 C66 121.1(19) . .
C68 C67 H67 119.5 . .
C66 C67 H67 119.5 . .
C67 C68 C69 123(2) . .
C67 C68 H68 118.6 . .
C69 C68 H68 118.6 . .
C70 C69 C68 120(2) . .
C70 C69 H69 120.1 . .
C68 C69 H69 120.1 . .
C69 C70 N14 117(2) . .
C69 C70 H70 121.4 . .
N14 C70 H70 121.4 . .

loop_
_geom_bond_atom_site_label_1
_geom_bond_atom_site_label_2
_geom_bond_distance
_geom_bond_site_symmetry_2
Sn1 Se4 2.5190(19) .
Sn1 Se3 2.5764(17) .
Sn1 Se2 2.5775(17) .
Sn1 Se4 2.7186(19) 3_576
Sn1 Se1 2.7482(18) .
Sn2 Se6 2.5291(18) .
Sn2 Se5 2.5618(17) .
Sn2 Se2 2.5652(18) .
Sn2 Se7 2.7063(18) 2
Sn2 Se1 2.7664(17) .
Sn3 Se7 2.5251(18) .
Sn3 Se5 2.5550(17) .
Sn3 Se3 2.5590(18) .
Sn3 Se6 2.7003(17) 2_545
Sn3 Se1 2.7983(17) .
Sn4 Se10 2.408(2) .
Sn4 Se9 2.543(2) .
Sn4 Se8 2.577(2) .
Sn4 Se11 2.599(2) .
Sn5 Se12 2.5499(19) .
Sn5 Se8 2.5512(19) .
Sn5 Se14 2.5680(18) .
Sn5 Se13 2.6751(19) .
Sn5 Se9 2.8273(19) .
Sn6 Se14 2.5125(18) 2_655
Sn6 Se13 2.512(2) .
Sn6 Se11 2.539(2) 2_655
Sn6 Se12 2.631(2) .
Se4 Sn1 2.7186(19) 3_576
Se6 Sn3 2.7003(17) 2
Se7 Sn2 2.7063(18) 2_545
Se11 Sn6 2.539(2) 2_645
Se14 Sn6 2.5125(18) 2_645
Fe1 N3 1.935(11) .
Fe1 N1 1.955(11) .
Fe1 N6 1.966(11) .
Fe1 N2 1.974(12) .
Fe1 N5 1.983(11) .
Fe1 N4 1.995(12) .
Fe2 N12 1.931(11) .
Fe2 N10 1.943(12) .
Fe2 N7 1.948(12) .
Fe2 N8 1.950(13) .
Fe2 N11 1.958(11) .
Fe2 N9 1.988(11) .
N1 C1 1.306(16) .
N1 C5 1.398(16) .
N2 C10 1.349(18) .
N2 C6 1.363(17) .
N3 C11 1.324(17) .
N3 C15 1.335(18) .
N4 C16 1.361(17) .
N4 C20 1.364(18) .
N5 C21 1.336(17) .
N5 C25 1.372(17) .
N6 C30 1.318(17) .
N6 C26 1.348(16) .
N7 C35 1.36(2) .
N7 C31 1.379(19) .
N8 C40 1.319(18) .
N8 C36 1.377(18) .
N9 C41 1.321(16) .
N9 C45 1.339(17) .
N10 C50 1.317(17) .
N10 C46 1.364(16) .
N11 C51 1.356(16) .
N11 C55 1.372(16) .
N12 C56 1.362(17) .
N12 C60 1.367(16) .
N13 C65 1.35(2) .
N13 C61 1.37(2) .
N14 C70 1.40(2) .
N14 C66 1.43(2) .
C1 C2 1.410(18) .
C1 H1 0.9300 .
C2 C3 1.36(2) .
C2 H2 0.9300 .
C3 C4 1.370(19) .
C3 H3 0.9300 .
C4 C5 1.374(17) .
C4 H4 0.9300 .
C5 C6 1.458(19) .
C6 C7 1.343(19) .
C7 C8 1.43(2) .
C7 H7 0.9300 .
C8 C9 1.34(2) .
C8 H8 0.9300 .
C9 C10 1.38(2) .
C9 H9 0.9300 .
C10 H10 0.9300 .
C11 C12 1.39(2) .
C11 H11 0.9300 .
C12 C13 1.39(2) .
C12 H12 0.9300 .
C13 C14 1.39(2) .
C13 H13 0.9300 .
C14 C15 1.379(19) .
C14 H14 0.9300 .
C15 C16 1.42(2) .
C16 C17 1.36(2) .
C17 C18 1.33(2) .
C17 H17 0.9300 .
C18 C19 1.36(3) .
C18 H18 0.9300 .
C19 C20 1.42(2) .
C19 H19 0.9300 .
C20 H20 0.9300 .
C21 C22 1.363(19) .
C21 H21 0.9300 .
C22 C23 1.34(2) .
C22 H22 0.9300 .
C23 C24 1.37(2) .
C23 H23 0.9300 .
C24 C25 1.387(19) .
C24 H24 0.9300 .
C25 C26 1.47(2) .
C26 C27 1.400(19) .
C27 C28 1.37(2) .
C27 H27 0.9300 .
C28 C29 1.36(2) .
C28 H28 0.9300 .
C29 C30 1.410(18) .
C29 H29 0.9300 .
C30 H30 0.9300 .
C31 C32 1.36(2) .
C31 H31 0.9300 .
C32 C33 1.37(3) .
C32 H32 0.9300 .
C33 C34 1.38(3) .
C33 H33 0.9300 .
C34 C35 1.37(2) .
C34 H34 0.9300 .
C35 C36 1.44(2) .
C36 C37 1.39(2) .
C37 C38 1.37(3) .
C37 H37 0.9300 .
C38 C39 1.37(3) .
C38 H38 0.9300 .
C39 C40 1.41(2) .
C39 H39 0.9300 .
C40 H40 0.9300 .
C41 C42 1.365(18) .
C41 H41 0.9300 .
C42 C43 1.36(2) .
C42 H42 0.9300 .
C43 C44 1.39(2) .
C43 H43 0.9300 .
C44 C45 1.381(19) .
C44 H44 0.9300 .
C45 C46 1.46(2) .
C46 C47 1.40(2) .
C47 C48 1.40(2) .
C47 H47 0.9300 .
C48 C49 1.34(2) .
C48 H48 0.9300 .
C49 C50 1.35(2) .
C49 H49 0.9300 .
C50 H50 0.9300 .
C51 C52 1.35(2) .
C51 H51 0.9300 .
C52 C53 1.37(2) .
C52 H52 0.9300 .
C53 C54 1.425(19) .
C53 H53 0.9300 .
C54 C55 1.365(19) .
C54 H54 0.9300 .
C55 C56 1.473(19) .
C56 C57 1.360(17) .
C57 C58 1.406(19) .
C57 H57 0.9300 .
C58 C59 1.38(2) .
C58 H58 0.9300 .
C59 C60 1.360(18) .
C59 H59 0.9300 .
C60 H60 0.9300 .
C61 C62 1.36(2) .
C61 H61 0.9300 .
C62 C63 1.40(3) .
C62 H62 0.9300 .
C63 C64 1.32(2) .
C63 H63 0.9300 .
C64 C65 1.41(2) .
C64 H64 0.9300 .
C65 C66 1.47(2) .
C66 C67 1.31(2) .
C67 C68 1.28(2) .
C67 H67 0.9300 .
C68 C69 1.40(3) .
C68 H68 0.9300 .
C69 C70 1.35(3) .
C69 H69 0.9300 .
C70 H70 0.9300 .

loop_
_geom_torsion_atom_site_label_1
_geom_torsion_atom_site_label_2
_geom_torsion_atom_site_label_3
_geom_torsion_atom_site_label_4
_geom_torsion
_geom_torsion_site_symmetry_1
_geom_torsion_site_symmetry_4
Se4 Sn1 Se1 Sn2 -144.37(5) . .
Se3 Sn1 Se1 Sn2 99.90(6) . .
Se2 Sn1 Se1 Sn2 -19.17(5) . .
Se4 Sn1 Se1 Sn2 32.7(6) 3_576 .
Se4 Sn1 Se1 Sn3 130.38(5) . .
Se3 Sn1 Se1 Sn3 14.65(5) . .
Se2 Sn1 Se1 Sn3 -104.41(6) . .
Se4 Sn1 Se1 Sn3 -52.6(6) 3_576 .
Se6 Sn2 Se1 Sn1 146.07(5) . .
Se5 Sn2 Se1 Sn1 -94.28(5) . .
Se2 Sn2 Se1 Sn1 19.27(5) . .
Se7 Sn2 Se1 Sn1 -5.1(18) 2 .
Se6 Sn2 Se1 Sn3 -127.43(5) . .
Se5 Sn2 Se1 Sn3 -7.78(5) . .
Se2 Sn2 Se1 Sn3 105.77(5) . .
Se7 Sn2 Se1 Sn3 81.4(18) 2 .
Se7 Sn3 Se1 Sn1 -146.05(5) . .
Se5 Sn3 Se1 Sn1 94.01(5) . .
Se3 Sn3 Se1 Sn1 -14.76(5) . .
Se6 Sn3 Se1 Sn1 -174(52) 2_545 .
Se7 Sn3 Se1 Sn2 127.73(5) . .
Se5 Sn3 Se1 Sn2 7.80(5) . .
Se3 Sn3 Se1 Sn2 -100.97(5) . .
Se6 Sn3 Se1 Sn2 99(3) 2_545 .
Se6 Sn2 Se2 Sn1 -111.00(7) . .
Se5 Sn2 Se2 Sn1 67.81(7) . .
Se7 Sn2 Se2 Sn1 158.62(6) 2 .
Se1 Sn2 Se2 Sn1 -20.59(5) . .
Se4 Sn1 Se2 Sn2 115.57(7) . .
Se3 Sn1 Se2 Sn2 -64.75(8) . .
Se4 Sn1 Se2 Sn2 -154.84(6) 3_576 .
Se1 Sn1 Se2 Sn2 20.73(5) . .
Se7 Sn3 Se3 Sn1 102.46(8) . .
Se5 Sn3 Se3 Sn1 -72.49(7) . .
Se6 Sn3 Se3 Sn1 -164.61(6) 2_545 .
Se1 Sn3 Se3 Sn1 15.80(5) . .
Se4 Sn1 Se3 Sn3 -111.50(7) . .
Se2 Sn1 Se3 Sn3 68.80(8) . .
Se4 Sn1 Se3 Sn3 158.72(6) 3_576 .
Se1 Sn1 Se3 Sn3 -16.09(6) . .
Se3 Sn1 Se4 Sn1 -90.03(7) . 3_576
Se2 Sn1 Se4 Sn1 89.65(8) . 3_576
Se4 Sn1 Se4 Sn1 0.0 3_576 3_576
Se1 Sn1 Se4 Sn1 179.71(6) . 3_576
Se7 Sn3 Se5 Sn2 -97.49(7) . .
Se3 Sn3 Se5 Sn2 78.13(7) . .
Se6 Sn3 Se5 Sn2 172.74(6) 2_545 .
Se1 Sn3 Se5 Sn2 -8.42(6) . .
Se6 Sn2 Se5 Sn3 101.27(7) . .
Se2 Sn2 Se5 Sn3 -77.63(7) . .
Se7 Sn2 Se5 Sn3 -169.57(6) 2 .
Se1 Sn2 Se5 Sn3 8.52(6) . .
Se5 Sn2 Se6 Sn3 99.12(7) . 2
Se2 Sn2 Se6 Sn3 -82.14(8) . 2
Se7 Sn2 Se6 Sn3 9.50(5) 2 2
Se1 Sn2 Se6 Sn3 -169.58(5) . 2
Se5 Sn3 Se7 Sn2 -80.96(7) . 2_545
Se3 Sn3 Se7 Sn2 104.57(8) . 2_545
Se6 Sn3 Se7 Sn2 9.51(5) 2_545 2_545
Se1 Sn3 Se7 Sn2 -169.93(5) . 2_545
Se12 Sn5 Se8 Sn4 -102.12(8) . .
Se14 Sn5 Se8 Sn4 72.45(7) . .
Se13 Sn5 Se8 Sn4 161.56(6) . .
Se9 Sn5 Se8 Sn4 -18.57(5) . .
Se10 Sn4 Se8 Sn5 153.63(8) . .
Se9 Sn4 Se8 Sn5 20.75(6) . .
Se11 Sn4 Se8 Sn5 -77.22(8) . .
Se10 Sn4 Se9 Sn5 -141.79(10) . .
Se8 Sn4 Se9 Sn5 -18.75(6) . .
Se11 Sn4 Se9 Sn5 94.94(6) . .
Se12 Sn5 Se9 Sn4 145.10(6) . .
Se8 Sn5 Se9 Sn4 18.94(6) . .
Se14 Sn5 Se9 Sn4 -93.78(6) . .
Se13 Sn5 Se9 Sn4 -162.5(7) . .
Se10 Sn4 Se11 Sn6 -150.71(8) . 2_645
Se9 Sn4 Se11 Sn6 -16.88(7) . 2_645
Se8 Sn4 Se11 Sn6 79.23(8) . 2_645
Se8 Sn5 Se12 Sn6 -100.41(8) . .
Se14 Sn5 Se12 Sn6 85.45(8) . .
Se13 Sn5 Se12 Sn6 -0.49(6) . .
Se9 Sn5 Se12 Sn6 175.52(6) . .
Se14 Sn6 Se12 Sn5 119.33(6) 2_655 .
Se13 Sn6 Se12 Sn5 0.52(6) . .
Se11 Sn6 Se12 Sn5 -128.77(6) 2_655 .
Se14 Sn6 Se13 Sn5 -103.53(7) 2_655 .
Se11 Sn6 Se13 Sn5 103.62(8) 2_655 .
Se12 Sn6 Se13 Sn5 -0.50(6) . .
Se12 Sn5 Se13 Sn6 0.52(6) . .
Se8 Sn5 Se13 Sn6 126.81(6) . .
Se14 Sn5 Se13 Sn6 -120.70(6) . .
Se9 Sn5 Se13 Sn6 -51.7(7) . .
Se12 Sn5 Se14 Sn6 100.27(8) . 2_645
Se8 Sn5 Se14 Sn6 -74.59(8) . 2_645
Se13 Sn5 Se14 Sn6 -171.33(6) . 2_645
Se9 Sn5 Se14 Sn6 13.37(6) . 2_645
N3 Fe1 N1 C1 -85.5(12) . .
N6 Fe1 N1 C1 89.2(12) . .
N2 Fe1 N1 C1 -179.3(12) . .
N5 Fe1 N1 C1 149(6) . .
N4 Fe1 N1 C1 -4.5(12) . .
N3 Fe1 N1 C5 88.9(10) . .
N6 Fe1 N1 C5 -96.4(10) . .
N2 Fe1 N1 C5 -5.0(9) . .
N5 Fe1 N1 C5 -36(7) . .
N4 Fe1 N1 C5 169.9(9) . .
N3 Fe1 N2 C10 95.5(13) . .
N1 Fe1 N2 C10 -176.1(13) . .
N6 Fe1 N2 C10 -80.3(13) . .
N5 Fe1 N2 C10 1.8(13) . .
N4 Fe1 N2 C10 127(4) . .
N3 Fe1 N2 C6 -86.4(10) . .
N1 Fe1 N2 C6 1.9(10) . .
N6 Fe1 N2 C6 97.8(10) . .
N5 Fe1 N2 C6 179.8(10) . .
N4 Fe1 N2 C6 -55(5) . .
N1 Fe1 N3 C11 -84.0(13) . .
N6 Fe1 N3 C11 142(4) . .
N2 Fe1 N3 C11 -3.1(13) . .
N5 Fe1 N3 C11 92.7(13) . .
N4 Fe1 N3 C11 -179.9(13) . .
N1 Fe1 N3 C15 95.5(11) . .
N6 Fe1 N3 C15 -39(5) . .
N2 Fe1 N3 C15 176.4(11) . .
N5 Fe1 N3 C15 -87.8(11) . .
N4 Fe1 N3 C15 -0.4(11) . .
N3 Fe1 N4 C16 -0.1(10) . .
N1 Fe1 N4 C16 -88.1(10) . .
N6 Fe1 N4 C16 175.4(10) . .
N2 Fe1 N4 C16 -32(5) . .
N5 Fe1 N4 C16 93.6(10) . .
N3 Fe1 N4 C20 -179.4(13) . .
N1 Fe1 N4 C20 92.5(12) . .
N6 Fe1 N4 C20 -4.0(13) . .
N2 Fe1 N4 C20 149(4) . .
N5 Fe1 N4 C20 -85.7(12) . .
N3 Fe1 N5 C21 2.9(13) . .
N1 Fe1 N5 C21 128(7) . .
N6 Fe1 N5 C21 -171.5(14) . .
N2 Fe1 N5 C21 96.9(13) . .
N4 Fe1 N5 C21 -78.1(13) . .
N3 Fe1 N5 C25 172.7(10) . .
N1 Fe1 N5 C25 -62(7) . .
N6 Fe1 N5 C25 -1.7(10) . .
N2 Fe1 N5 C25 -93.3(10) . .
N4 Fe1 N5 C25 91.7(11) . .
N3 Fe1 N6 C30 129(4) . .
N1 Fe1 N6 C30 -4.7(14) . .
N2 Fe1 N6 C30 -85.9(14) . .
N5 Fe1 N6 C30 178.9(14) . .
N4 Fe1 N6 C30 91.4(14) . .
N3 Fe1 N6 C26 -49(5) . .
N1 Fe1 N6 C26 177.5(10) . .
N2 Fe1 N6 C26 96.4(11) . .
N5 Fe1 N6 C26 1.1(10) . .
N4 Fe1 N6 C26 -86.4(11) . .
N12 Fe2 N7 C35 -88.9(11) . .
N10 Fe2 N7 C35 176.6(11) . .
N8 Fe2 N7 C35 -1.3(11) . .
N11 Fe2 N7 C35 -28(5) . .
N9 Fe2 N7 C35 94.3(11) . .
N12 Fe2 N7 C31 90.8(13) . .
N10 Fe2 N7 C31 -3.8(13) . .
N8 Fe2 N7 C31 178.3(13) . .
N11 Fe2 N7 C31 151(4) . .
N9 Fe2 N7 C31 -86.0(13) . .
N12 Fe2 N8 C40 -84.3(14) . .
N10 Fe2 N8 C40 145(8) . .
N7 Fe2 N8 C40 -179.5(14) . .
N11 Fe2 N8 C40 -2.6(14) . .
N9 Fe2 N8 C40 92.0(14) . .
N12 Fe2 N8 C36 95.1(11) . .
N10 Fe2 N8 C36 -36(9) . .
N7 Fe2 N8 C36 0.0(10) . .
N11 Fe2 N8 C36 176.9(10) . .
N9 Fe2 N8 C36 -88.6(11) . .
N12 Fe2 N9 C41 141(5) . .
N10 Fe2 N9 C41 -172.2(13) . .
N7 Fe2 N9 C41 -76.0(13) . .
N8 Fe2 N9 C41 4.9(13) . .
N11 Fe2 N9 C41 98.3(13) . .
N12 Fe2 N9 C45 -44(6) . .
N10 Fe2 N9 C45 3.1(11) . .
N7 Fe2 N9 C45 99.3(11) . .
N8 Fe2 N9 C45 -179.8(11) . .
N11 Fe2 N9 C45 -86.5(11) . .
N12 Fe2 N10 C50 -4.4(14) . .
N7 Fe2 N10 C50 91.0(13) . .
N8 Fe2 N10 C50 126(8) . .
N11 Fe2 N10 C50 -86.2(13) . .
N9 Fe2 N10 C50 179.5(14) . .
N12 Fe2 N10 C46 172.0(11) . .
N7 Fe2 N10 C46 -92.7(11) . .
N8 Fe2 N10 C46 -57(9) . .
N11 Fe2 N10 C46 90.1(11) . .
N9 Fe2 N10 C46 -4.1(10) . .
N12 Fe2 N11 C51 -176.7(13) . .
N10 Fe2 N11 C51 -82.6(13) . .
N7 Fe2 N11 C51 122(4) . .
N8 Fe2 N11 C51 95.4(13) . .
N9 Fe2 N11 C51 -0.3(13) . .
N12 Fe2 N11 C55 2.6(10) . .
N10 Fe2 N11 C55 96.6(10) . .
N7 Fe2 N11 C55 -59(5) . .
N8 Fe2 N11 C55 -85.3(10) . .
N9 Fe2 N11 C55 179.0(10) . .
N10 Fe2 N12 C56 -91.9(10) . .
N7 Fe2 N12 C56 171.7(10) . .
N8 Fe2 N12 C56 90.8(10) . .
N11 Fe2 N12 C56 -2.3(10) . .
N9 Fe2 N12 C56 -45(6) . .
N10 Fe2 N12 C60 85.1(12) . .
N7 Fe2 N12 C60 -11.4(12) . .
N8 Fe2 N12 C60 -92.2(12) . .
N11 Fe2 N12 C60 174.6(12) . .
N9 Fe2 N12 C60 132(5) . .
C5 N1 C1 C2 2(2) . .
Fe1 N1 C1 C2 176.1(11) . .
N1 C1 C2 C3 -2(2) . .
C1 C2 C3 C4 0(3) . .
C2 C3 C4 C5 2(3) . .
C3 C4 C5 N1 -2(2) . .
C3 C4 C5 C6 175.8(14) . .
C1 N1 C5 C4 1(2) . .
Fe1 N1 C5 C4 -174.6(11) . .
C1 N1 C5 C6 -177.9(12) . .
Fe1 N1 C5 C6 7.1(15) . .
C10 N2 C6 C7 -6(2) . .
Fe1 N2 C6 C7 175.8(11) . .
C10 N2 C6 C5 179.6(13) . .
Fe1 N2 C6 C5 1.3(15) . .
C4 C5 C6 C7 2(2) . .
N1 C5 C6 C7 -179.8(13) . .
C4 C5 C6 N2 176.3(13) . .
N1 C5 C6 N2 -5.3(17) . .
N2 C6 C7 C8 2(2) . .
C5 C6 C7 C8 176.2(14) . .
C6 C7 C8 C9 3(3) . .
C7 C8 C9 C10 -5(3) . .
C6 N2 C10 C9 4(2) . .
Fe1 N2 C10 C9 -177.5(13) . .
C8 C9 C10 N2 1(3) . .
C15 N3 C11 C12 0(2) . .
Fe1 N3 C11 C12 179.3(11) . .
N3 C11 C12 C13 3(3) . .
C11 C12 C13 C14 -1(3) . .
C12 C13 C14 C15 -2(3) . .
C11 N3 C15 C14 -3(2) . .
Fe1 N3 C15 C14 177.2(13) . .
C11 N3 C15 C16 -179.6(13) . .
Fe1 N3 C15 C16 0.9(18) . .
C13 C14 C15 N3 4(3) . .
C13 C14 C15 C16 -179.6(16) . .
C20 N4 C16 C17 2(2) . .
Fe1 N4 C16 C17 -177.0(12) . .
C20 N4 C16 C15 179.9(14) . .
Fe1 N4 C16 C15 0.5(16) . .
N3 C15 C16 C17 176.3(16) . .
C14 C15 C16 C17 0(3) . .
N3 C15 C16 N4 -1(2) . .
C14 C15 C16 N4 -177.4(14) . .
N4 C16 C17 C18 -2(3) . .
C15 C16 C17 C18 -178.9(18) . .
C16 C17 C18 C19 0(3) . .
C17 C18 C19 C20 1(3) . .
C16 N4 C20 C19 -2(2) . .
Fe1 N4 C20 C19 177.7(11) . .
C18 C19 C20 N4 0(3) . .
C25 N5 C21 C22 5(2) . .
Fe1 N5 C21 C22 174.2(13) . .
N5 C21 C22 C23 -4(3) . .
C21 C22 C23 C24 3(3) . .
C22 C23 C24 C25 -4(3) . .
C21 N5 C25 C24 -5(2) . .
Fe1 N5 C25 C24 -175.7(12) . .
C21 N5 C25 C26 173.0(13) . .
Fe1 N5 C25 C26 1.9(16) . .
C23 C24 C25 N5 4(3) . .
C23 C24 C25 C26 -172.8(16) . .
C30 N6 C26 C27 -1(2) . .
Fe1 N6 C26 C27 176.9(10) . .
C30 N6 C26 C25 -178.3(14) . .
Fe1 N6 C26 C25 -0.3(17) . .
N5 C25 C26 N6 -1(2) . .
C24 C25 C26 N6 176.4(15) . .
N5 C25 C26 C27 -178.1(13) . .
C24 C25 C26 C27 -1(3) . .
N6 C26 C27 C28 -2(2) . .
C25 C26 C27 C28 174.8(15) . .
C26 C27 C28 C29 2(3) . .
C27 C28 C29 C30 2(3) . .
C26 N6 C30 C29 5(2) . .
Fe1 N6 C30 C29 -172.8(12) . .
C28 C29 C30 N6 -5(3) . .
C35 N7 C31 C32 -4(2) . .
Fe2 N7 C31 C32 176.0(13) . .
N7 C31 C32 C33 3(3) . .
C31 C32 C33 C34 -3(3) . .
C32 C33 C34 C35 5(3) . .
C31 N7 C35 C34 6(2) . .
Fe2 N7 C35 C34 -174.4(13) . .
C31 N7 C35 C36 -177.3(13) . .
Fe2 N7 C35 C36 2.4(17) . .
C33 C34 C35 N7 -6(3) . .
C33 C34 C35 C36 177.1(19) . .
C40 N8 C36 C37 3(2) . .
Fe2 N8 C36 C37 -176.5(13) . .
C40 N8 C36 C35 -179.2(14) . .
Fe2 N8 C36 C35 1.3(17) . .
N7 C35 C36 N8 -2(2) . .
C34 C35 C36 N8 174.3(15) . .
N7 C35 C36 C37 175.4(15) . .
C34 C35 C36 C37 -8(3) . .
N8 C36 C37 C38 -3(3) . .
C35 C36 C37 C38 179.5(17) . .
C36 C37 C38 C39 1(3) . .
C37 C38 C39 C40 1(3) . .
C36 N8 C40 C39 -1(2) . .
Fe2 N8 C40 C39 178.5(12) . .
C38 C39 C40 N8 -1(3) . .
C45 N9 C41 C42 3(2) . .
Fe2 N9 C41 C42 177.9(12) . .
N9 C41 C42 C43 0(3) . .
C41 C42 C43 C44 -1(3) . .
C42 C43 C44 C45 -1(2) . .
C41 N9 C45 C44 -5(2) . .
Fe2 N9 C45 C44 179.7(11) . .
C41 N9 C45 C46 174.2(13) . .
Fe2 N9 C45 C46 -1.5(17) . .
C43 C44 C45 N9 4(2) . .
C43 C44 C45 C46 -174.9(15) . .
C50 N10 C46 C47 -1(2) . .
Fe2 N10 C46 C47 -177.8(13) . .
C50 N10 C46 C45 -178.7(13) . .
Fe2 N10 C46 C45 4.5(17) . .
N9 C45 C46 N10 -2(2) . .
C44 C45 C46 N10 176.8(14) . .
N9 C45 C46 C47 -179.6(15) . .
C44 C45 C46 C47 -1(3) . .
N10 C46 C47 C48 -3(3) . .
C45 C46 C47 C48 174.3(16) . .
C46 C47 C48 C49 5(3) . .
C47 C48 C49 C50 -2(3) . .
C46 N10 C50 C49 4(2) . .
Fe2 N10 C50 C49 -179.9(14) . .
C48 C49 C50 N10 -2(3) . .
C55 N11 C51 C52 3(2) . .
Fe2 N11 C51 C52 -178.2(13) . .
N11 C51 C52 C53 1(3) . .
C51 C52 C53 C54 -6(3) . .
C52 C53 C54 C55 7(2) . .
C53 C54 C55 N11 -3(2) . .
C53 C54 C55 C56 178.8(13) . .
C51 N11 C55 C54 -1(2) . .
Fe2 N11 C55 C54 179.3(11) . .
C51 N11 C55 C56 177.0(12) . .
Fe2 N11 C55 C56 -2.4(15) . .
C60 N12 C56 C57 0.0(19) . .
Fe2 N12 C56 C57 177.3(10) . .
C60 N12 C56 C55 -175.6(11) . .
Fe2 N12 C56 C55 1.7(15) . .
C54 C55 C56 N12 178.8(13) . .
N11 C55 C56 N12 0.5(17) . .
C54 C55 C56 C57 3(2) . .
N11 C55 C56 C57 -175.0(12) . .
N12 C56 C57 C58 -2(2) . .
C55 C56 C57 C58 173.2(13) . .
C56 C57 C58 C59 3(2) . .
C57 C58 C59 C60 -3(2) . .
C58 C59 C60 N12 1(2) . .
C56 N12 C60 C59 0(2) . .
Fe2 N12 C60 C59 -176.7(11) . .
C65 N13 C61 C62 -4(3) . .
N13 C61 C62 C63 9(3) . .
C61 C62 C63 C64 -10(3) . .
C62 C63 C64 C65 6(3) . .
C61 N13 C65 C64 0(3) . .
C61 N13 C65 C66 179.1(16) . .
C63 C64 C65 N13 -1(3) . .
C63 C64 C65 C66 179.9(19) . .
C70 N14 C66 C67 4(3) . .
C70 N14 C66 C65 -175.2(17) . .
N13 C65 C66 C67 176.3(16) . .
C64 C65 C66 C67 -5(3) . .
N13 C65 C66 N14 -4(2) . .
C64 C65 C66 N14 174.5(17) . .
N14 C66 C67 C68 -3(3) . .
C65 C66 C67 C68 176.0(19) . .
C66 C67 C68 C69 2(3) . .
C67 C68 C69 C70 -1(4) . .
C68 C69 C70 N14 2(3) . .
C66 N14 C70 C69 -3(3) . .
